data_7150523
loop_
_publ_author_name
'Nicolle N. P. Moonen'
'Robin Gist'
'Corinne Boudon'
'Jean-Paul Gisselbrecht'
'Paul Seiler'
'Tsuyoshi Kawai'
'Atsushi Kishioka'
'Maurice Gross'
'Masahiro Irie'
'Fran\,cois Diederich'

_publ_section_title
;
 Donor-substituted cyanoethynylethenes: powerful chromophores for
 opto-electronic applications
;
_journal_issue 12
_journal_name_full 'Org. Biomol. Chem.'
_journal_page_first 2032
_journal_page_last 2034
_journal_paper_doi 10.1039/b303879c
_journal_volume 1
_journal_year 2003
_chemical_formula_moiety 'C15 H10 N4'
_chemical_formula_sum 'C15 H10 N4'
_chemical_formula_weight 246.27
_chemical_name_systematic
;
?
;
_space_group_IT_number 2
_symmetry_cell_setting triclinic
_symmetry_space_group_name_Hall '-P 1'
_symmetry_space_group_name_H-M 'P -1'
_atom_sites_solution_hydrogens geom
_atom_sites_solution_primary direct
_atom_sites_solution_secondary difmap
_audit_creation_method SHELXL-97
_cell_angle_alpha 77.79(2)
_cell_angle_beta 89.21(1)
_cell_angle_gamma 77.40(2)
_cell_formula_units_Z 2
_cell_length_a 7.014(1)
_cell_length_b 7.085(1)
_cell_length_c 14.149(2)
_cell_measurement_reflns_used 18
_cell_measurement_temperature 243(2)
_cell_measurement_theta_max 27.10
_cell_measurement_theta_min 18.80
_cell_volume 670.28(18)
_computing_cell_refinement 'CAD4 VMS-software (Nonius, 1989)'
_computing_data_collection 'CAD4 VMS-software (Nonius, 1989)'
_computing_data_reduction 'MOLEN VMS-software (Nonius, 1990)'
_computing_molecular_graphics 'ORTEP (Johnson,1976)'
_computing_publication_material SHELXL97
_computing_structure_refinement 'SHELXL97 (Sheldrick, 1997)'
_computing_structure_solution 'SIR92 (Altomare et al.,1994)'
_diffrn_ambient_temperature 243(2)
_diffrn_measured_fraction_theta_full 0.956
_diffrn_measured_fraction_theta_max 0.956
_diffrn_measurement_device_type 'NONIUS CAD4'
_diffrn_measurement_method \q/\q
_diffrn_radiation_monochromator graphite
_diffrn_radiation_source 'fine-focus sealed tube'
_diffrn_radiation_type CuK\a
_diffrn_radiation_wavelength 1.5418
_diffrn_reflns_av_R_equivalents 0.008
_diffrn_reflns_av_sigmaI/netI 0.0159
_diffrn_reflns_limit_h_max 8
_diffrn_reflns_limit_h_min 0
_diffrn_reflns_limit_k_max 8
_diffrn_reflns_limit_k_min -8
_diffrn_reflns_limit_l_max 17
_diffrn_reflns_limit_l_min -17
_diffrn_reflns_number 2922
_diffrn_reflns_theta_full 74.87
_diffrn_reflns_theta_max 74.87
_diffrn_reflns_theta_min 3.20
_diffrn_standards_decay_% 0.800
_diffrn_standards_interval_time '167 min.'
_diffrn_standards_number 2
_exptl_absorpt_coefficient_mu 0.611
_exptl_absorpt_correction_type non
_exptl_crystal_colour black
_exptl_crystal_density_diffrn 1.220
_exptl_crystal_density_method 'not measured'
_exptl_crystal_description 'Cut fragment'
_exptl_crystal_F_000 256
_exptl_crystal_size_max 0.20
_exptl_crystal_size_mid 0.10
_exptl_crystal_size_min 0.06
_refine_diff_density_max 0.648
_refine_diff_density_min -0.221
_refine_diff_density_rms 0.041
_refine_ls_extinction_coef 0.0026(13)
_refine_ls_extinction_expression Fc^*^=kFc[1+0.001xFc^2^\l^3^/sin(2\q)]^-1/4^
_refine_ls_extinction_method SHELXL97
_refine_ls_goodness_of_fit_ref 1.090
_refine_ls_hydrogen_treatment 'H-atoms riding'
_refine_ls_matrix_type full
_refine_ls_number_parameters 183
_refine_ls_number_reflns 2631
_refine_ls_number_restraints 0
_refine_ls_restrained_S_all 1.090
_refine_ls_R_factor_all 0.0640
_refine_ls_R_factor_gt 0.0583
_refine_ls_shift/su_max 0.026
_refine_ls_shift/su_mean 0.004
_refine_ls_structure_factor_coef Fsqd
_refine_ls_weighting_details 'w=1/[\s^2^(Fo^2^)+(0.0940P)^2^+0.1788P] where P=(Fo^2^+2Fc^2^)/3'
_refine_ls_weighting_scheme calc
_refine_ls_wR_factor_gt 0.1721
_refine_ls_wR_factor_ref 0.1787
_reflns_number_gt 2304
_reflns_number_total 2631
_reflns_threshold_expression >2sigma(I)
_cod_data_source_file b303879c.txt
_cod_data_source_block moon3_D_02
_cod_depositor_comments
;
The following automatic conversions were performed:
'_symmetry_cell_setting' value 'Triclinic' changed to 'triclinic'
according to '/home/saulius/struct/CIF-dictionaries/cif_core.dic'
dictionary named 'cif_core.dic' version 2.4.1 from 2010-06-29.

Automatic conversion script
Id: cif_fix_enum 1527 2010-12-29 10:47:43Z saulius 
;
_cod_original_cell_volume 670.28(16)
_cod_original_sg_symbol_H-M P-1
_cod_database_code 7150523

loop_
_symmetry_equiv_pos_as_xyz
'x, y, z'
'-x, -y, -z'

loop_
_atom_site_label
_atom_site_type_symbol
_atom_site_fract_x
_atom_site_fract_y
_atom_site_fract_z
_atom_site_U_iso_or_equiv
_atom_site_adp_type
_atom_site_occupancy
_atom_site_calc_flag
_atom_site_refinement_flags
_atom_site_disorder_assembly
_atom_site_disorder_group
C1 C 0.4159(2) 0.2533(2) -0.07767(10) 0.0421(4) Uani 1 d . . .
C2 C 0.2214(3) 0.2811(3) -0.10724(11) 0.0469(4) Uani 1 d . . .
H2A H 0.1225 0.3023 -0.0627 0.069(6) Uiso 1 calc R . .
C3 C 0.1715(3) 0.2781(3) -0.19984(12) 0.0483(4) Uani 1 d . . .
H3A H 0.0389 0.2986 -0.2180 0.063(6) Uiso 1 calc R . .
C4 C 0.3161(3) 0.2448(2) -0.26880(10) 0.0458(4) Uani 1 d . . .
C5 C 0.5125(3) 0.2174(3) -0.23812(12) 0.0501(4) Uani 1 d . . .
H5A H 0.6122 0.1962 -0.2823 0.081(7) Uiso 1 calc R . .
C6 C 0.5610(3) 0.2210(2) -0.14514(12) 0.0473(4) Uani 1 d . . .
H6A H 0.6931 0.2016 -0.1264 0.054(5) Uiso 1 calc R . .
N7 N 0.2667(3) 0.2356(2) -0.35977(10) 0.0630(5) Uani 1 d . . .
C8 C 0.0648(4) 0.2685(4) -0.39125(16) 0.0839(8) Uani 1 d . . .
H8A H 0.0586 0.2567 -0.4581 0.132(12) Uiso 1 calc R . .
H8B H -0.0036 0.4001 -0.3857 0.107(10) Uiso 1 calc R . .
H8C H 0.0039 0.1708 -0.3511 0.085(8) Uiso 1 calc R . .
C9 C 0.4148(5) 0.2254(4) -0.43342(14) 0.0892(9) Uani 1 d . . .
H9A H 0.3550 0.2202 -0.4940 0.122(11) Uiso 1 calc R . .
H9B H 0.5173 0.1076 -0.4126 0.112(10) Uiso 1 calc R . .
H9C H 0.4703 0.3418 -0.4425 0.122(12) Uiso 1 calc R . .
C10 C 0.4650(3) 0.2590(2) 0.01784(11) 0.0466(4) Uani 1 d . . .
C11 C 0.5046(3) 0.2646(2) 0.09996(11) 0.0490(4) Uani 1 d . . .
C12 C 0.5438(3) 0.2693(2) 0.19568(11) 0.0460(4) Uani 1 d . . .
C13 C 0.3827(3) 0.2997(3) 0.25918(12) 0.0501(4) Uani 1 d . . .
N14 N 0.2544(3) 0.3204(3) 0.30835(14) 0.0790(6) Uani 1 d . . .
C15 C 0.7278(3) 0.2456(2) 0.23338(11) 0.0474(4) Uani 1 d . . .
C16 C 0.7574(3) 0.2535(3) 0.33228(12) 0.0504(4) Uani 1 d . . .
N17 N 0.7836(3) 0.2588(3) 0.41084(11) 0.0679(5) Uani 1 d . . .
C18 C 0.8924(3) 0.2069(3) 0.17396(13) 0.0525(4) Uani 1 d . . .
N19 N 1.0240(3) 0.1745(4) 0.12828(16) 0.0859(6) Uani 1 d . . .

loop_
_atom_site_aniso_label
_atom_site_aniso_U_11
_atom_site_aniso_U_22
_atom_site_aniso_U_33
_atom_site_aniso_U_23
_atom_site_aniso_U_13
_atom_site_aniso_U_12
C1 0.0617(9) 0.0370(8) 0.0286(7) -0.0071(5) -0.0021(6) -0.0126(6)
C2 0.0580(9) 0.0502(9) 0.0337(7) -0.0107(6) 0.0056(6) -0.0132(7)
C3 0.0557(9) 0.0511(9) 0.0383(8) -0.0102(7) -0.0040(7) -0.0117(7)
C4 0.0727(11) 0.0358(8) 0.0286(7) -0.0075(6) -0.0016(6) -0.0106(7)
C5 0.0662(10) 0.0467(9) 0.0389(8) -0.0139(7) 0.0115(7) -0.0116(8)
C6 0.0540(9) 0.0441(9) 0.0445(8) -0.0111(7) 0.0003(7) -0.0106(7)
N7 0.1021(13) 0.0559(9) 0.0299(7) -0.0132(6) -0.0077(7) -0.0101(8)
C8 0.124(2) 0.0732(15) 0.0513(11) -0.0189(10) -0.0400(12) -0.0059(14)
C9 0.149(2) 0.0824(16) 0.0310(9) -0.0190(9) 0.0132(11) -0.0084(17)
C10 0.0659(10) 0.0412(9) 0.0340(8) -0.0064(6) -0.0040(7) -0.0156(7)
C11 0.0675(11) 0.0445(9) 0.0368(8) -0.0079(6) -0.0030(7) -0.0166(8)
C12 0.0604(10) 0.0426(8) 0.0356(8) -0.0084(6) 0.0017(6) -0.0124(7)
C13 0.0537(9) 0.0584(10) 0.0397(8) -0.0137(7) 0.0000(7) -0.0121(8)
N14 0.0638(10) 0.1094(16) 0.0653(11) -0.0264(10) 0.0165(9) -0.0157(10)
C15 0.0596(10) 0.0447(9) 0.0386(8) -0.0099(6) 0.0000(7) -0.0118(7)
C16 0.0583(10) 0.0522(10) 0.0415(9) -0.0117(7) -0.0057(7) -0.0119(8)
N17 0.0790(11) 0.0895(13) 0.0396(8) -0.0206(8) -0.0083(7) -0.0203(9)
C18 0.0529(9) 0.0578(10) 0.0500(9) -0.0180(8) 0.0046(7) -0.0132(8)
N19 0.0700(12) 0.1017(15) 0.0948(15) -0.0397(12) 0.0283(11) -0.0213(11)

loop_
_atom_type_symbol
_atom_type_description
_atom_type_scat_dispersion_real
_atom_type_scat_dispersion_imag
_atom_type_scat_source
C C 0.0181 0.0091 'International Tables Vol C Tables 4.2.6.8 and 6.1.1.4'
H H 0.0000 0.0000 'International Tables Vol C Tables 4.2.6.8 and 6.1.1.4'
N N 0.0311 0.0180 'International Tables Vol C Tables 4.2.6.8 and 6.1.1.4'

loop_
_geom_angle_atom_site_label_1
_geom_angle_atom_site_label_2
_geom_angle_atom_site_label_3
_geom_angle
_geom_angle_site_symmetry_1
_geom_angle_site_symmetry_3
_geom_angle_publ_flag
C2 C1 C6 118.46(15) . . ?
C2 C1 C10 120.59(15) . . ?
C6 C1 C10 120.95(15) . . ?
C3 C2 C1 121.24(15) . . ?
C2 C3 C4 121.06(16) . . ?
N7 C4 C5 121.82(17) . . ?
N7 C4 C3 120.97(17) . . ?
C5 C4 C3 117.20(14) . . ?
C6 C5 C4 121.27(16) . . ?
C5 C6 C1 120.77(16) . . ?
C4 N7 C8 121.42(19) . . ?
C4 N7 C9 120.2(2) . . ?
C8 N7 C9 117.60(18) . . ?
C11 C10 C1 179.17(18) . . ?
C10 C11 C12 177.93(19) . . ?
C15 C12 C11 123.57(16) . . ?
C15 C12 C13 117.64(15) . . ?
C11 C12 C13 118.79(16) . . ?
N14 C13 C12 178.4(2) . . ?
C12 C15 C18 119.45(15) . . ?
C12 C15 C16 120.63(16) . . ?
C18 C15 C16 119.90(16) . . ?
N17 C16 C15 179.1(2) . . ?
N19 C18 C15 178.9(2) . . ?

loop_
_geom_bond_atom_site_label_1
_geom_bond_atom_site_label_2
_geom_bond_distance
_geom_bond_site_symmetry_2
_geom_bond_publ_flag
C1 C2 1.392(2) . ?
C1 C6 1.401(2) . ?
C1 C10 1.410(2) . ?
C2 C3 1.366(2) . ?
C3 C4 1.415(2) . ?
C4 N7 1.356(2) . ?
C4 C5 1.410(3) . ?
C5 C6 1.370(2) . ?
N7 C8 1.445(3) . ?
N7 C9 1.463(3) . ?
C10 C11 1.209(2) . ?
C11 C12 1.394(2) . ?
C12 C15 1.365(3) . ?
C12 C13 1.442(2) . ?
C13 N14 1.133(2) . ?
C15 C18 1.431(2) . ?
C15 C16 1.432(2) . ?
C16 N17 1.139(2) . ?
C18 N19 1.129(3) . ?

loop_
_geom_torsion_atom_site_label_1
_geom_torsion_atom_site_label_2
_geom_torsion_atom_site_label_3
_geom_torsion_atom_site_label_4
_geom_torsion
_geom_torsion_site_symmetry_1
_geom_torsion_site_symmetry_2
_geom_torsion_site_symmetry_3
_geom_torsion_site_symmetry_4
_geom_torsion_publ_flag
C6 C1 C2 C3 -0.3(3) . . . . ?
C10 C1 C2 C3 179.28(15) . . . . ?
C1 C2 C3 C4 0.6(3) . . . . ?
C2 C3 C4 N7 177.87(15) . . . . ?
C2 C3 C4 C5 -0.8(2) . . . . ?
N7 C4 C5 C6 -177.98(15) . . . . ?
C3 C4 C5 C6 0.6(2) . . . . ?
C4 C5 C6 C1 -0.4(3) . . . . ?
C2 C1 C6 C5 0.2(2) . . . . ?
C10 C1 C6 C5 -179.41(14) . . . . ?
C5 C4 N7 C8 -178.51(18) . . . . ?
C3 C4 N7 C8 2.9(3) . . . . ?
C5 C4 N7 C9 -9.0(3) . . . . ?
C3 C4 N7 C9 172.46(18) . . . . ?
C2 C1 C10 C11 -6(11) . . . . ?
C6 C1 C10 C11 173(100) . . . . ?
C1 C10 C11 C12 29(15) . . . . ?
C10 C11 C12 C15 158(5) . . . . ?
C10 C11 C12 C13 -21(5) . . . . ?
C15 C12 C13 N14 -133(7) . . . . ?
C11 C12 C13 N14 47(7) . . . . ?
C11 C12 C15 C18 -2.2(3) . . . . ?
C13 C12 C15 C18 177.41(15) . . . . ?
C11 C12 C15 C16 179.60(15) . . . . ?
C13 C12 C15 C16 -0.8(3) . . . . ?
C12 C15 C16 N17 170(12) . . . . ?
C18 C15 C16 N17 -8(12) . . . . ?
C12 C15 C18 N19 -145(11) . . . . ?
C16 C15 C18 N19 33(12) . . . . ?

loop_
_cod_related_entry_id
_cod_related_entry_database
_cod_related_entry_code
1 ChemSpider 21141504
